data_7241226
loop_
_publ_author_name
'Wang, Pei-Long'
'Shen, Hui-Zhi'
'Cheng, Hui-Hui'
'Gao, Hui'
'Li, Pin-Hua'

_publ_section_title
;
 Electrochemical esterification reaction of alkynes with diols via
 cleavage of carbon--carbon triple bonds without catalyst and oxidant
;
_journal_issue 20
_journal_name_full 'Green Chemistry'
_journal_page_first 6783
_journal_page_last 6791
_journal_paper_doi 10.1039/D0GC02193H
_journal_volume 22
_journal_year 2020
_chemical_formula_moiety '4(C11 H12 O5)'
_chemical_formula_sum 'C44 H48 O20'
_chemical_formula_weight 896.82
_space_group_crystal_system monoclinic
_space_group_IT_number 4
_space_group_name_Hall 'P 2yb'
_space_group_name_H-M_alt 'P 1 21 1'
_atom_sites_solution_hydrogens geom
_atom_sites_solution_primary iterative
_audit_creation_date 2020-07-26
_audit_creation_method
;
Olex2 1.2
(compiled 2018.05.29 svn.r3508 for OlexSys, GUI svn.r5506)
;
_audit_update_record
;
2020-09-09 deposited with the CCDC.	2020-09-11 downloaded from the CCDC.
;
_cell_angle_alpha 90
_cell_angle_beta 91.450(3)
_cell_angle_gamma 90
_cell_formula_units_Z 1
_cell_length_a 8.3520(9)
_cell_length_b 5.7066(6)
_cell_length_c 22.623(2)
_cell_measurement_reflns_used 9629
_cell_measurement_temperature 293(2)
_cell_measurement_theta_max 27.451
_cell_measurement_theta_min 2.439
_cell_volume 1077.90(19)
_computing_cell_refinement 'SAINT V8.38A (?, 2016)'
_computing_data_reduction 'SAINT V8.38A (?, 2016)'
_computing_molecular_graphics 'Olex2 (Dolomanov et al., 2009)'
_computing_publication_material 'Olex2 (Dolomanov et al., 2009)'
_computing_structure_refinement 'XL (Sheldrick, 2008)'
_computing_structure_solution
;
Superflip (Palatinus & Chapuis, 2007;Palatinus & van der Lee, 2008;
Palatinus et al., 2012)
;
_diffrn_ambient_temperature 293(2)
_diffrn_measured_fraction_theta_full 0.992
_diffrn_measured_fraction_theta_max 0.993
_diffrn_measurement_device_type 'CCD area detector'
_diffrn_measurement_method 'phi and omega scans'
_diffrn_radiation_monochromator graphite
_diffrn_radiation_type MoK\a
_diffrn_radiation_wavelength 0.71073
_diffrn_reflns_av_R_equivalents 0.0296
_diffrn_reflns_av_unetI/netI 0.0324
_diffrn_reflns_Laue_measured_fraction_full 0.992
_diffrn_reflns_Laue_measured_fraction_max 0.993
_diffrn_reflns_limit_h_max 10
_diffrn_reflns_limit_h_min -10
_diffrn_reflns_limit_k_max 7
_diffrn_reflns_limit_k_min -7
_diffrn_reflns_limit_l_max 29
_diffrn_reflns_limit_l_min -29
_diffrn_reflns_number 16076
_diffrn_reflns_point_group_measured_fraction_full 0.987
_diffrn_reflns_point_group_measured_fraction_max 0.986
_diffrn_reflns_theta_full 25.242
_diffrn_reflns_theta_max 27.550
_diffrn_reflns_theta_min 0.900
_exptl_absorpt_coefficient_mu 0.110
_exptl_absorpt_correction_T_max 0.7456
_exptl_absorpt_correction_T_min 0.6422
_exptl_absorpt_correction_type multi-scan
_exptl_absorpt_process_details
;
SADABS-2016/2 (Bruker,2016/2) was used for absorption correction.
wR2(int) was 0.1013 before and 0.0609 after correction.
The Ratio of minimum to maximum transmission is 0.8613.
The \l/2 correction factor is Not present.
;
_exptl_crystal_colour colorless
_exptl_crystal_density_diffrn 1.382
_exptl_crystal_description block
_exptl_crystal_F_000 472
_exptl_crystal_size_max 0.25
_exptl_crystal_size_mid 0.21
_exptl_crystal_size_min 0.14
_refine_diff_density_max 0.256
_refine_diff_density_min -0.194
_refine_diff_density_rms 0.057
_refine_ls_abs_structure_details
;
 Flack x determined using 1518 quotients [(I+)-(I-)]/[(I+)+(I-)]
 (Parsons, Flack and Wagner, Acta Cryst. B69 (2013) 249-259).
;
_refine_ls_abs_structure_Flack 0.0(3)
_refine_ls_extinction_method none
_refine_ls_goodness_of_fit_ref 0.961
_refine_ls_hydrogen_treatment constr
_refine_ls_matrix_type full
_refine_ls_number_parameters 293
_refine_ls_number_reflns 4909
_refine_ls_number_restraints 1
_refine_ls_restrained_S_all 0.961
_refine_ls_R_factor_all 0.0594
_refine_ls_R_factor_gt 0.0450
_refine_ls_shift/su_max 0.000
_refine_ls_shift/su_mean 0.000
_refine_ls_structure_factor_coef Fsqd
_refine_ls_weighting_details 'w=1/[\s^2^(Fo^2^)+(0.1033P)^2^+0.0981P] where P=(Fo^2^+2Fc^2^)/3'
_refine_ls_weighting_scheme calc
_refine_ls_wR_factor_gt 0.1350
_refine_ls_wR_factor_ref 0.1507
_reflns_Friedel_coverage 0.803
_reflns_Friedel_fraction_full 0.982
_reflns_Friedel_fraction_max 0.977
_reflns_number_gt 3975
_reflns_number_total 4909
_reflns_threshold_expression 'I > 2\s(I)'
_cod_data_source_file d0gc02193h2.cif
_cod_data_source_block 111
_cod_depositor_comments 'Adding full bibliography for 7241226.cif.'
_cod_database_code 7241226
_shelx_shelxl_version_number 2018/3
_shelx_space_group_comment
;
The symmetry employed for this shelxl refinement is uniquely defined
by the following loop, which should always be used as a source of
symmetry information in preference to the above space-group names.
They are only intended as comments.
;
_shelx_estimated_absorpt_t_max 0.985
_shelx_estimated_absorpt_t_min 0.973
_olex2_refinement_description
;
1. Fixed Uiso
 At 1.2 times of:
  All C(H) groups, All C(H,H) groups
 At 1.5 times of:
  All C(H,H,H) groups, All O(H) groups
2.a Secondary CH2 refined with riding coordinates:
 C11(H11A,H11B), C10(H10A,H10B), C21(H21A,H21B), C22(H22A,H22B)
2.b Aromatic/amide H refined with riding coordinates:
 C4(H4), C7(H7), C5(H5A), C8(H8), C19(H19), C16(H16), C15(H15), C18(H18)
2.c Idealised Me refined as rotating group:
 C1(H1A,H1B,H1C), C12(H12A,H12B,H12C)
2.d Idealised tetrahedral OH refined as rotating group:
 O5(H5), O10(H10)
;
_olex2_submission_special_instructions 'No special instructions were received'

loop_
_space_group_symop_operation_xyz
'x, y, z'
'-x, y+1/2, -z'

loop_
_atom_site_label
_atom_site_type_symbol
_atom_site_fract_x
_atom_site_fract_y
_atom_site_fract_z
_atom_site_U_iso_or_equiv
_atom_site_adp_type
_atom_site_occupancy
_atom_site_site_symmetry_order
_atom_site_calc_flag
_atom_site_refinement_flags_posn
_atom_site_refinement_flags_adp
_atom_site_refinement_flags_occupancy
_atom_site_disorder_assembly
_atom_site_disorder_group
O4 O -0.2031(2) 0.0728(4) -0.13839(8) 0.0484(5) Uani 1 1 d . . . . .
O1 O -0.6176(3) 0.3342(4) -0.39390(8) 0.0562(5) Uani 1 1 d . . . . .
O5 O 0.0144(2) 0.4141(5) -0.08397(10) 0.0646(6) Uani 1 1 d . . . . .
H5 H -0.030150 0.469159 -0.113550 0.097 Uiso 1 1 calc GR . . . .
O2 O -0.5774(4) -0.0221(5) -0.43153(9) 0.0717(7) Uani 1 1 d . . . . .
O3 O -0.1632(3) -0.3000(4) -0.16573(11) 0.0687(7) Uani 1 1 d . . . . .
C1 C -0.6955(4) 0.4036(7) -0.44912(13) 0.0640(9) Uani 1 1 d . . . . .
H1A H -0.623812 0.378599 -0.481039 0.096 Uiso 1 1 calc GR . . . .
H1B H -0.723555 0.566530 -0.447337 0.096 Uiso 1 1 calc GR . . . .
H1C H -0.790557 0.311687 -0.455580 0.096 Uiso 1 1 calc GR . . . .
C3 C -0.4787(3) 0.0618(5) -0.33415(11) 0.0387(5) Uani 1 1 d . . . . .
C9 C -0.2195(3) -0.1077(5) -0.17509(12) 0.0435(6) Uani 1 1 d . . . . .
C2 C -0.5633(3) 0.1154(6) -0.39165(11) 0.0453(6) Uani 1 1 d . . . . .
C4 C -0.4730(3) 0.2214(5) -0.28776(11) 0.0422(6) Uani 1 1 d . . . . .
H4 H -0.525467 0.364460 -0.291788 0.051 Uiso 1 1 calc R . . . .
C6 C -0.3129(3) -0.0453(5) -0.22969(11) 0.0384(6) Uani 1 1 d . . . . .
C7 C -0.3198(3) -0.2071(5) -0.27581(13) 0.0488(6) Uani 1 1 d . . . . .
H7 H -0.268408 -0.350970 -0.271746 0.059 Uiso 1 1 calc R . . . .
C11 C -0.0935(4) 0.2664(7) -0.05434(12) 0.0569(8) Uani 1 1 d . . . . .
H11A H -0.197023 0.342888 -0.052976 0.068 Uiso 1 1 calc R . . . .
H11B H -0.054883 0.243524 -0.013954 0.068 Uiso 1 1 calc R . . . .
C10 C -0.1133(3) 0.0337(6) -0.08338(12) 0.0528(7) Uani 1 1 d . . . . .
H10A H -0.009514 -0.034179 -0.091265 0.063 Uiso 1 1 calc R . . . .
H10B H -0.170982 -0.072379 -0.058069 0.063 Uiso 1 1 calc R . . . .
C5 C -0.3900(3) 0.1698(5) -0.23559(11) 0.0427(6) Uani 1 1 d . . . . .
H5A H -0.385963 0.277837 -0.204811 0.051 Uiso 1 1 calc R . . . .
C8 C -0.4033(3) -0.1532(5) -0.32773(12) 0.0484(6) Uani 1 1 d . . . . .
H8 H -0.408732 -0.261712 -0.358382 0.058 Uiso 1 1 calc R . . . .
O9 O 0.2996(3) -0.0151(5) -0.13934(9) 0.0577(6) Uani 1 1 d . . . . .
O6 O -0.1144(3) 0.3321(4) -0.39022(9) 0.0622(6) Uani 1 1 d . . . . .
O7 O -0.0781(4) -0.0137(5) -0.43319(10) 0.0826(8) Uani 1 1 d . . . . .
O10 O 0.3043(3) 0.2645(7) -0.03230(10) 0.0854(9) Uani 1 1 d . . . . .
H10 H 0.238291 0.297973 -0.058388 0.128 Uiso 1 1 calc GR . . . .
C19 C 0.0981(4) -0.1738(6) -0.33289(13) 0.0547(7) Uani 1 1 d . . . . .
H19 H 0.091659 -0.273027 -0.365469 0.066 Uiso 1 1 calc R . . . .
O8 O 0.3443(4) -0.3707(5) -0.17637(13) 0.0862(9) Uani 1 1 d . . . . .
C12 C -0.1938(5) 0.4133(8) -0.44399(14) 0.0698(10) Uani 1 1 d . . . . .
H12A H -0.122819 0.397162 -0.476455 0.105 Uiso 1 1 calc GR . . . .
H12B H -0.222844 0.575068 -0.439638 0.105 Uiso 1 1 calc GR . . . .
H12C H -0.288516 0.321641 -0.451559 0.105 Uiso 1 1 calc GR . . . .
C21 C 0.3945(4) -0.0733(7) -0.08691(14) 0.0633(9) Uani 1 1 d . . . . .
H21A H 0.491694 -0.154423 -0.097563 0.076 Uiso 1 1 calc R . . . .
H21B H 0.334237 -0.173341 -0.060900 0.076 Uiso 1 1 calc R . . . .
C22 C 0.4341(4) 0.1550(9) -0.05710(15) 0.0735(11) Uani 1 1 d . . . . .
H22A H 0.514776 0.126987 -0.026316 0.088 Uiso 1 1 calc R . . . .
H22B H 0.480081 0.259855 -0.085827 0.088 Uiso 1 1 calc R . . . .
C13 C -0.0609(4) 0.1125(6) -0.39109(12) 0.0510(7) Uani 1 1 d . . . . .
C14 C 0.0247(3) 0.0431(5) -0.33535(12) 0.0449(6) Uani 1 1 d . . . . .
C20 C 0.2846(3) -0.1790(6) -0.18068(14) 0.0511(7) Uani 1 1 d . . . . .
C17 C 0.1922(3) -0.0966(5) -0.23355(12) 0.0434(6) Uani 1 1 d . . . . .
C16 C 0.1177(3) 0.1209(5) -0.23559(12) 0.0459(6) Uani 1 1 d . . . . .
H16 H 0.124252 0.219798 -0.202946 0.055 Uiso 1 1 calc R . . . .
C15 C 0.0339(3) 0.1907(5) -0.28607(11) 0.0456(6) Uani 1 1 d . . . . .
H15 H -0.016372 0.336088 -0.287241 0.055 Uiso 1 1 calc R . . . .
C18 C 0.1809(4) -0.2441(5) -0.28237(14) 0.0541(7) Uani 1 1 d . . . . .
H18 H 0.229405 -0.390731 -0.280992 0.065 Uiso 1 1 calc R . . . .

loop_
_atom_site_aniso_label
_atom_site_aniso_U_11
_atom_site_aniso_U_22
_atom_site_aniso_U_33
_atom_site_aniso_U_23
_atom_site_aniso_U_13
_atom_site_aniso_U_12
O4 0.0542(10) 0.0482(12) 0.0422(9) 0.0051(8) -0.0107(8) 0.0048(9)
O1 0.0776(13) 0.0515(13) 0.0386(10) 0.0020(9) -0.0143(9) 0.0011(11)
O5 0.0571(12) 0.0604(14) 0.0752(15) 0.0111(11) -0.0181(10) 0.0015(11)
O2 0.1080(19) 0.0596(15) 0.0468(11) -0.0119(11) -0.0150(12) -0.0002(14)
O3 0.0871(16) 0.0416(12) 0.0763(14) 0.0118(11) -0.0233(12) 0.0088(11)
C1 0.082(2) 0.068(2) 0.0413(15) 0.0086(15) -0.0148(14) -0.0004(18)
C3 0.0428(12) 0.0362(13) 0.0370(12) 0.0013(10) 0.0019(9) -0.0078(10)
C9 0.0420(13) 0.0386(14) 0.0497(14) 0.0092(11) 0.0006(11) -0.0031(11)
C2 0.0516(14) 0.0469(16) 0.0374(13) -0.0004(11) 0.0005(11) -0.0114(12)
C4 0.0502(14) 0.0349(13) 0.0410(12) -0.0008(11) -0.0043(10) 0.0018(11)
C6 0.0367(12) 0.0359(14) 0.0426(12) 0.0052(10) 0.0014(9) -0.0055(10)
C7 0.0529(15) 0.0336(14) 0.0599(16) -0.0004(12) -0.0012(12) -0.0002(12)
C11 0.0564(16) 0.070(2) 0.0440(14) 0.0012(14) -0.0093(12) 0.0031(15)
C10 0.0490(15) 0.063(2) 0.0460(14) 0.0127(13) -0.0117(11) -0.0029(14)
C5 0.0503(14) 0.0374(15) 0.0402(12) -0.0024(10) -0.0035(10) 0.0010(11)
C8 0.0583(16) 0.0385(15) 0.0482(14) -0.0076(12) -0.0004(12) -0.0036(12)
O9 0.0602(12) 0.0597(14) 0.0527(11) -0.0040(10) -0.0073(9) 0.0096(10)
O6 0.0838(15) 0.0577(15) 0.0446(11) -0.0035(10) -0.0084(9) -0.0036(12)
O7 0.119(2) 0.0755(18) 0.0522(13) -0.0205(13) -0.0139(13) -0.0045(17)
O10 0.0688(14) 0.125(3) 0.0614(13) -0.0200(16) -0.0150(11) 0.0204(17)
C19 0.0620(17) 0.0502(18) 0.0521(15) -0.0197(14) 0.0042(13) -0.0055(14)
O8 0.110(2) 0.0482(15) 0.0989(19) -0.0019(13) -0.0235(16) 0.0163(15)
C12 0.089(2) 0.071(2) 0.0495(17) 0.0037(16) -0.0102(16) 0.0004(19)
C21 0.0554(17) 0.074(2) 0.0597(18) 0.0058(17) -0.0061(14) 0.0108(16)
C22 0.0552(18) 0.105(3) 0.0596(19) -0.011(2) -0.0138(14) 0.0111(19)
C13 0.0586(16) 0.0547(18) 0.0399(14) -0.0072(12) 0.0052(12) -0.0160(14)
C14 0.0472(14) 0.0444(16) 0.0435(13) -0.0061(11) 0.0074(10) -0.0134(11)
C20 0.0474(14) 0.0436(17) 0.0625(17) 0.0016(14) 0.0043(12) -0.0048(12)
C17 0.0418(13) 0.0376(14) 0.0512(14) -0.0040(11) 0.0087(11) -0.0074(11)
C16 0.0542(15) 0.0397(15) 0.0440(13) -0.0099(11) 0.0042(11) -0.0040(12)
C15 0.0541(15) 0.0380(15) 0.0446(13) -0.0064(11) 0.0025(11) -0.0044(12)
C18 0.0538(16) 0.0397(16) 0.0690(18) -0.0127(13) 0.0052(13) -0.0005(12)

loop_
_atom_type_symbol
_atom_type_description
_atom_type_scat_dispersion_real
_atom_type_scat_dispersion_imag
_atom_type_scat_source
C C 0.0033 0.0016 'International Tables Vol C Tables 4.2.6.8 and 6.1.1.4'
H H 0.0000 0.0000 'International Tables Vol C Tables 4.2.6.8 and 6.1.1.4'
O O 0.0106 0.0060 'International Tables Vol C Tables 4.2.6.8 and 6.1.1.4'

loop_
_geom_angle_atom_site_label_1
_geom_angle_atom_site_label_2
_geom_angle_atom_site_label_3
_geom_angle
_geom_angle_site_symmetry_1
_geom_angle_site_symmetry_3
_geom_angle_publ_flag
C9 O4 C10 117.3(2) . . ?
C2 O1 C1 115.8(2) . . ?
C11 O5 H5 109.5 . . ?
O1 C1 H1A 109.5 . . ?
O1 C1 H1B 109.5 . . ?
O1 C1 H1C 109.5 . . ?
H1A C1 H1B 109.5 . . ?
H1A C1 H1C 109.5 . . ?
H1B C1 H1C 109.5 . . ?
C4 C3 C2 121.9(2) . . ?
C8 C3 C2 118.4(2) . . ?
C8 C3 C4 119.7(2) . . ?
O4 C9 C6 112.1(2) . . ?
O3 C9 O4 124.1(3) . . ?
O3 C9 C6 123.7(3) . . ?
O1 C2 C3 112.3(2) . . ?
O2 C2 O1 124.0(3) . . ?
O2 C2 C3 123.7(3) . . ?
C3 C4 H4 119.6 . . ?
C5 C4 C3 120.7(3) . . ?
C5 C4 H4 119.6 . . ?
C7 C6 C9 118.3(2) . . ?
C5 C6 C9 121.5(2) . . ?
C5 C6 C7 120.2(2) . . ?
C6 C7 H7 120.1 . . ?
C8 C7 C6 119.9(3) . . ?
C8 C7 H7 120.1 . . ?
O5 C11 H11A 109.0 . . ?
O5 C11 H11B 109.0 . . ?
O5 C11 C10 112.8(2) . . ?
H11A C11 H11B 107.8 . . ?
C10 C11 H11A 109.0 . . ?
C10 C11 H11B 109.0 . . ?
O4 C10 C11 106.9(2) . . ?
O4 C10 H10A 110.3 . . ?
O4 C10 H10B 110.3 . . ?
C11 C10 H10A 110.3 . . ?
C11 C10 H10B 110.3 . . ?
H10A C10 H10B 108.6 . . ?
C4 C5 C6 119.3(2) . . ?
C4 C5 H5A 120.3 . . ?
C6 C5 H5A 120.3 . . ?
C3 C8 C7 120.2(2) . . ?
C3 C8 H8 119.9 . . ?
C7 C8 H8 119.9 . . ?
C20 O9 C21 117.1(3) . . ?
C13 O6 C12 115.9(3) . . ?
C22 O10 H10 109.5 . . ?
C14 C19 H19 119.8 . . ?
C18 C19 H19 119.8 . . ?
C18 C19 C14 120.4(3) . . ?
O6 C12 H12A 109.5 . . ?
O6 C12 H12B 109.5 . . ?
O6 C12 H12C 109.5 . . ?
H12A C12 H12B 109.5 . . ?
H12A C12 H12C 109.5 . . ?
H12B C12 H12C 109.5 . . ?
O9 C21 H21A 110.5 . . ?
O9 C21 H21B 110.5 . . ?
O9 C21 C22 106.2(3) . . ?
H21A C21 H21B 108.7 . . ?
C22 C21 H21A 110.5 . . ?
C22 C21 H21B 110.5 . . ?
O10 C22 C21 114.2(3) . . ?
O10 C22 H22A 108.7 . . ?
O10 C22 H22B 108.7 . . ?
C21 C22 H22A 108.7 . . ?
C21 C22 H22B 108.7 . . ?
H22A C22 H22B 107.6 . . ?
O6 C13 C14 113.1(2) . . ?
O7 C13 O6 122.9(3) . . ?
O7 C13 C14 124.0(3) . . ?
C19 C14 C13 118.4(2) . . ?
C19 C14 C15 119.5(3) . . ?
C15 C14 C13 122.1(3) . . ?
O9 C20 C17 112.5(3) . . ?
O8 C20 O9 123.5(3) . . ?
O8 C20 C17 124.0(3) . . ?
C16 C17 C20 122.2(2) . . ?
C16 C17 C18 119.6(3) . . ?
C18 C17 C20 118.2(3) . . ?
C17 C16 H16 119.9 . . ?
C15 C16 C17 120.1(2) . . ?
C15 C16 H16 119.9 . . ?
C14 C15 H15 120.0 . . ?
C16 C15 C14 120.1(3) . . ?
C16 C15 H15 120.0 . . ?
C19 C18 C17 120.3(3) . . ?
C19 C18 H18 119.9 . . ?
C17 C18 H18 119.9 . . ?

loop_
_geom_bond_atom_site_label_1
_geom_bond_atom_site_label_2
_geom_bond_distance
_geom_bond_site_symmetry_2
_geom_bond_publ_flag
O4 C9 1.328(4) . ?
O4 C10 1.454(3) . ?
O1 C1 1.449(3) . ?
O1 C2 1.329(4) . ?
O5 H5 0.8200 . ?
O5 C11 1.415(4) . ?
O2 C2 1.199(4) . ?
O3 C9 1.210(4) . ?
C1 H1A 0.9600 . ?
C1 H1B 0.9600 . ?
C1 H1C 0.9600 . ?
C3 C2 1.496(3) . ?
C3 C4 1.390(4) . ?
C3 C8 1.385(4) . ?
C9 C6 1.487(4) . ?
C4 H4 0.9300 . ?
C4 C5 1.385(3) . ?
C6 C7 1.393(4) . ?
C6 C5 1.391(4) . ?
C7 H7 0.9300 . ?
C7 C8 1.385(4) . ?
C11 H11A 0.9700 . ?
C11 H11B 0.9700 . ?
C11 C10 1.489(5) . ?
C10 H10A 0.9700 . ?
C10 H10B 0.9700 . ?
C5 H5A 0.9300 . ?
C8 H8 0.9300 . ?
O9 C21 1.448(3) . ?
O9 C20 1.326(4) . ?
O6 C12 1.447(4) . ?
O6 C13 1.331(4) . ?
O7 C13 1.200(4) . ?
O10 H10 0.8200 . ?
O10 C22 1.382(4) . ?
C19 H19 0.9300 . ?
C19 C14 1.382(4) . ?
C19 C18 1.380(4) . ?
O8 C20 1.205(4) . ?
C12 H12A 0.9600 . ?
C12 H12B 0.9600 . ?
C12 H12C 0.9600 . ?
C21 H21A 0.9700 . ?
C21 H21B 0.9700 . ?
C21 C22 1.500(6) . ?
C22 H22A 0.9700 . ?
C22 H22B 0.9700 . ?
C13 C14 1.487(4) . ?
C14 C15 1.398(4) . ?
C20 C17 1.484(4) . ?
C17 C16 1.388(4) . ?
C17 C18 1.390(4) . ?
C16 H16 0.9300 . ?
C16 C15 1.383(4) . ?
C15 H15 0.9300 . ?
C18 H18 0.9300 . ?

loop_
_geom_torsion_atom_site_label_1
_geom_torsion_atom_site_label_2
_geom_torsion_atom_site_label_3
_geom_torsion_atom_site_label_4
_geom_torsion
_geom_torsion_site_symmetry_1
_geom_torsion_site_symmetry_2
_geom_torsion_site_symmetry_3
_geom_torsion_site_symmetry_4
_geom_torsion_publ_flag
O4 C9 C6 C7 170.8(2) . . . . ?
O4 C9 C6 C5 -8.2(3) . . . . ?
O5 C11 C10 O4 -70.9(3) . . . . ?
O3 C9 C6 C7 -8.2(4) . . . . ?
O3 C9 C6 C5 172.8(3) . . . . ?
C1 O1 C2 O2 -1.0(4) . . . . ?
C1 O1 C2 C3 177.5(2) . . . . ?
C3 C4 C5 C6 -0.5(4) . . . . ?
C9 O4 C10 C11 172.6(2) . . . . ?
C9 C6 C7 C8 -178.8(2) . . . . ?
C9 C6 C5 C4 178.8(2) . . . . ?
C2 C3 C4 C5 -178.2(2) . . . . ?
C2 C3 C8 C7 178.2(2) . . . . ?
C4 C3 C2 O1 5.3(3) . . . . ?
C4 C3 C2 O2 -176.2(3) . . . . ?
C4 C3 C8 C7 -1.3(4) . . . . ?
C6 C7 C8 C3 0.6(4) . . . . ?
C7 C6 C5 C4 -0.2(4) . . . . ?
C10 O4 C9 O3 -0.8(4) . . . . ?
C10 O4 C9 C6 -179.8(2) . . . . ?
C5 C6 C7 C8 0.2(4) . . . . ?
C8 C3 C2 O1 -174.2(2) . . . . ?
C8 C3 C2 O2 4.3(4) . . . . ?
C8 C3 C4 C5 1.3(4) . . . . ?
O9 C21 C22 O10 69.7(4) . . . . ?
O9 C20 C17 C16 -6.0(4) . . . . ?
O9 C20 C17 C18 173.9(2) . . . . ?
O6 C13 C14 C19 -174.3(2) . . . . ?
O6 C13 C14 C15 5.1(4) . . . . ?
O7 C13 C14 C19 4.4(4) . . . . ?
O7 C13 C14 C15 -176.1(3) . . . . ?
C19 C14 C15 C16 0.8(4) . . . . ?
O8 C20 C17 C16 176.4(3) . . . . ?
O8 C20 C17 C18 -3.7(5) . . . . ?
C12 O6 C13 O7 -0.9(4) . . . . ?
C12 O6 C13 C14 177.9(3) . . . . ?
C21 O9 C20 O8 0.5(5) . . . . ?
C21 O9 C20 C17 -177.1(2) . . . . ?
C13 C14 C15 C16 -178.6(2) . . . . ?
C14 C19 C18 C17 -0.4(4) . . . . ?
C20 O9 C21 C22 163.2(3) . . . . ?
C20 C17 C16 C15 179.5(2) . . . . ?
C20 C17 C18 C19 -179.1(3) . . . . ?
C17 C16 C15 C14 -0.4(4) . . . . ?
C16 C17 C18 C19 0.9(4) . . . . ?
C18 C19 C14 C13 179.0(3) . . . . ?
C18 C19 C14 C15 -0.4(4) . . . . ?
C18 C17 C16 C15 -0.5(4) . . . . ?
